data_2218501
loop_
_publ_author_name
'Bambagiotti-Alberti, Massimo'
'Bartolucci, Gianluca'
'Bruni, Bruno'
'Coran, Silvia A.'
'Di Vaira, Massimo'

_publ_section_title
;
 Diisopropyl{2-[2-(2-oxopyrrolidin-1-yl)acetamido]ethyl}ammonium
 hydrogen sulfate
;
_journal_coeditor_code PV2084
_journal_issue 6
_journal_name_full 'Acta Crystallographica Section E'
_journal_page_first o1160
_journal_paper_doi 10.1107/S1600536808015341
_journal_volume 64
_journal_year 2008
_chemical_formula_iupac 'C14 H28 N3 O2 +, H S O4 -'
_chemical_formula_moiety 'C14 H28 N3 O2 +, H O4 S -'
_chemical_formula_sum 'C14 H29 N3 O6 S'
_chemical_formula_weight 367.46
_chemical_name_systematic
;
Diisopropyl{2-[2-(2-oxopyrrolidin-1-yl)acetamido]ethyl}ammonium hydrogen
sulfate
;
_space_group_IT_number 2
_symmetry_cell_setting triclinic
_symmetry_space_group_name_Hall '-P 1'
_symmetry_space_group_name_H-M 'P -1'
_atom_sites_solution_hydrogens geom
_atom_sites_solution_primary direct
_atom_sites_solution_secondary difmap
_cell_angle_alpha 72.165(4)
_cell_angle_beta 89.394(4)
_cell_angle_gamma 89.509(3)
_cell_formula_units_Z 2
_cell_length_a 6.7834(3)
_cell_length_b 11.1755(4)
_cell_length_c 12.9012(6)
_cell_measurement_reflns_used 6722
_cell_measurement_temperature 170(2)
_cell_measurement_theta_max 72.37
_cell_measurement_theta_min 4.58
_cell_volume 930.95(7)
_computing_cell_refinement 'CrysAlisPro CCD (Oxford Diffraction, 2006)'
_computing_data_collection 'CrysAlisPro CCD (Oxford Diffraction, 2006)'
_computing_data_reduction 'CrysAlisPro RED (Oxford Diffraction, 2006)'
_computing_molecular_graphics 'ORTEP-3 (Farrugia, 1997) and PLATON (Spek, 2003)'
_computing_publication_material 'SHELXL97 (Sheldrick, 2008)'
_computing_structure_refinement 'SHELXL97 (Sheldrick, 2008)'
_computing_structure_solution 'SIR97 (Altomare <i>et al.</i>,  1999)'
_diffrn_ambient_temperature 170(2)
_diffrn_detector_area_resol_mean 8.1241
_diffrn_measured_fraction_theta_full 0.904
_diffrn_measured_fraction_theta_max 0.904
_diffrn_measurement_device_type 'Oxford Diffraction Xcalibur PX Ultra CCD diffractometer'
_diffrn_measurement_method \w
_diffrn_radiation_monochromator 'Oxford Diffraction Enhance ULTRA assembly'
_diffrn_radiation_source 'fine-focus sealed tube'
_diffrn_radiation_type CuK\a
_diffrn_radiation_wavelength 1.54180
_diffrn_reflns_av_R_equivalents 0.0181
_diffrn_reflns_av_sigmaI/netI 0.0139
_diffrn_reflns_limit_h_max 8
_diffrn_reflns_limit_h_min -8
_diffrn_reflns_limit_k_max 13
_diffrn_reflns_limit_k_min -13
_diffrn_reflns_limit_l_max 15
_diffrn_reflns_limit_l_min -15
_diffrn_reflns_number 7656
_diffrn_reflns_theta_full 72.71
_diffrn_reflns_theta_max 72.71
_diffrn_reflns_theta_min 4.59
_diffrn_standards_number 0
_exptl_absorpt_coefficient_mu 1.846
_exptl_absorpt_correction_T_max 1.000
_exptl_absorpt_correction_T_min 0.762
_exptl_absorpt_correction_type multi-scan
_exptl_absorpt_process_details '(ABSPACK in  CrysAlisPro RED; Oxford Diffraction, 2006)'
_exptl_crystal_colour 'pale yellow'
_exptl_crystal_density_diffrn 1.311
_exptl_crystal_density_method 'not measured'
_exptl_crystal_description prism
_exptl_crystal_F_000 396
_exptl_crystal_size_max 0.50
_exptl_crystal_size_mid 0.25
_exptl_crystal_size_min 0.10
_refine_diff_density_max 0.448
_refine_diff_density_min -0.567
_refine_ls_extinction_method none
_refine_ls_goodness_of_fit_ref 1.058
_refine_ls_hydrogen_treatment mixed
_refine_ls_matrix_type full
_refine_ls_number_parameters 230
_refine_ls_number_reflns 3356
_refine_ls_number_restraints 0
_refine_ls_restrained_S_all 1.058
_refine_ls_R_factor_all 0.0472
_refine_ls_R_factor_gt 0.0462
_refine_ls_shift/su_max 0.000
_refine_ls_shift/su_mean 0.000
_refine_ls_structure_factor_coef Fsqd
_refine_ls_weighting_details 'calc w=1/[\s^2^(Fo^2^)+(0.0779P)^2^+0.7081P] where P=(Fo^2^+2Fc^2^)/3'
_refine_ls_weighting_scheme calc
_refine_ls_wR_factor_gt 0.1310
_refine_ls_wR_factor_ref 0.1322
_reflns_number_gt 3253
_reflns_number_total 3356
_reflns_threshold_expression I>2\s(I)
_cod_data_source_file pv2084.cif
_cod_data_source_block I
_cod_database_code 2218501
_cod_database_fobs_code 2218501

loop_
_symmetry_equiv_pos_as_xyz
'x, y, z'
'-x, -y, -z'

loop_
_atom_site_type_symbol
_atom_site_label
_atom_site_fract_x
_atom_site_fract_y
_atom_site_fract_z
_atom_site_U_iso_or_equiv
_atom_site_adp_type
_atom_site_calc_flag
_atom_site_refinement_flags
_atom_site_occupancy
S S 0.38398(7) 0.68601(4) 0.65914(4) 0.02428(17) Uani d . 1
O O3 0.5651(2) 0.65687(14) 0.72078(13) 0.0327(4) Uani d . 1
O O4 0.4059(2) 0.78663(14) 0.55696(12) 0.0308(3) Uani d . 1
O O5 0.2944(2) 0.57503(15) 0.64603(14) 0.0386(4) Uani d . 1
O O6 0.2374(3) 0.74531(16) 0.72349(14) 0.0384(4) Uani d . 1
H H6 0.234(5) 0.703(3) 0.795(3) 0.058 Uiso d . 1
N N1 1.0351(2) 0.37637(16) 0.93852(14) 0.0254(4) Uani d . 1
C C1 0.9684(3) 0.33125(18) 1.04001(16) 0.0243(4) Uani d . 1
O O1 0.7977(2) 0.34687(14) 1.06959(12) 0.0289(3) Uani d . 1
C C2 1.1312(3) 0.2564(2) 1.11073(17) 0.0287(4) Uani d . 1
H H21 1.1096 0.1649 1.1271 0.034 Uiso calc R 1
H H22 1.1402 0.2768 1.1800 0.034 Uiso calc R 1
C C3 1.3171(3) 0.2979(2) 1.04077(18) 0.0328(5) Uani d . 1
H H31 1.3827 0.3679 1.0584 0.039 Uiso calc R 1
H H32 1.4116 0.2272 1.0515 0.039 Uiso calc R 1
C C4 1.2393(3) 0.3403(2) 0.92434(18) 0.0310(5) Uani d . 1
H H41 1.3151 0.4126 0.8779 0.037 Uiso calc R 1
H H42 1.2451 0.2710 0.8916 0.037 Uiso calc R 1
C C5 0.9126(3) 0.44164(18) 0.84733(17) 0.0267(4) Uani d . 1
H H51 0.9903 0.5092 0.7960 0.032 Uiso calc R 1
H H52 0.8002 0.4815 0.8740 0.032 Uiso calc R 1
C C6 0.8339(3) 0.35436(18) 0.78717(16) 0.0254(4) Uani d . 1
O O2 0.8971(2) 0.24667(13) 0.80310(13) 0.0322(4) Uani d . 1
N N2 0.6967(3) 0.40757(16) 0.71317(14) 0.0268(4) Uani d . 1
H H2 0.649(4) 0.479(3) 0.711(2) 0.032 Uiso d . 1
C C7 0.6169(3) 0.34383(19) 0.64051(17) 0.0268(4) Uani d . 1
H H71 0.7204 0.2906 0.6220 0.032 Uiso calc R 1
H H72 0.5733 0.4067 0.5722 0.032 Uiso calc R 1
C C8 0.4429(3) 0.26239(18) 0.69493(16) 0.0254(4) Uani d . 1
H H81 0.4831 0.2079 0.7678 0.031 Uiso calc R 1
H H82 0.3340 0.3173 0.7052 0.031 Uiso calc R 1
N N3 0.3696(2) 0.18130(15) 0.62949(14) 0.0236(4) Uani d . 1
H H3 0.449(4) 0.197(2) 0.564(2) 0.028 Uiso d . 1
C C9 0.3977(3) 0.04104(18) 0.69036(18) 0.0289(4) Uani d . 1
H H9 0.3453 -0.0071 0.6429 0.035 Uiso calc R 1
C C10 0.2806(4) 0.0020(2) 0.7957(2) 0.0398(5) Uani d . 1
H H101 0.1418 0.0254 0.7806 0.060 Uiso calc R 1
H H102 0.3327 0.0445 0.8456 0.060 Uiso calc R 1
H H103 0.2914 -0.0892 0.8291 0.060 Uiso calc R 1
C C11 0.6165(3) 0.0111(2) 0.70570(19) 0.0342(5) Uani d . 1
H H111 0.6351 -0.0801 0.7359 0.051 Uiso calc R 1
H H112 0.6708 0.0525 0.7559 0.051 Uiso calc R 1
H H113 0.6847 0.0415 0.6352 0.051 Uiso calc R 1
C C12 0.1589(3) 0.21577(18) 0.58962(17) 0.0264(4) Uani d . 1
H H12 0.0700 0.2061 0.6540 0.032 Uiso calc R 1
C C13 0.0884(3) 0.1305(2) 0.5264(2) 0.0341(5) Uani d . 1
H H131 -0.0412 0.1593 0.4953 0.051 Uiso calc R 1
H H132 0.0780 0.0443 0.5754 0.051 Uiso calc R 1
H H133 0.1825 0.1328 0.4677 0.051 Uiso calc R 1
C C14 0.1534(3) 0.35207(19) 0.51788(18) 0.0297(4) Uani d . 1
H H141 0.0187 0.3748 0.4923 0.045 Uiso calc R 1
H H142 0.2418 0.3626 0.4552 0.045 Uiso calc R 1
H H143 0.1963 0.4067 0.5599 0.045 Uiso calc R 1

loop_
_atom_site_aniso_label
_atom_site_aniso_U_11
_atom_site_aniso_U_22
_atom_site_aniso_U_33
_atom_site_aniso_U_12
_atom_site_aniso_U_13
_atom_site_aniso_U_23
S 0.0230(3) 0.0252(3) 0.0239(3) 0.00295(18) -0.0020(2) -0.00645(19)
O3 0.0279(8) 0.0345(8) 0.0357(8) 0.0053(6) -0.0098(7) -0.0106(6)
O4 0.0319(7) 0.0303(7) 0.0256(8) 0.0063(6) 0.0024(6) -0.0022(6)
O5 0.0385(9) 0.0306(8) 0.0474(10) -0.0018(6) -0.0117(7) -0.0125(7)
O6 0.0424(9) 0.0405(9) 0.0283(8) 0.0153(7) 0.0044(7) -0.0053(7)
N1 0.0230(8) 0.0282(8) 0.0241(9) 0.0020(6) -0.0028(7) -0.0067(7)
C1 0.0241(9) 0.0234(9) 0.0252(10) -0.0011(7) -0.0019(8) -0.0072(7)
O1 0.0231(7) 0.0332(8) 0.0289(8) 0.0015(6) 0.0000(6) -0.0076(6)
C2 0.0264(10) 0.0312(10) 0.0266(10) 0.0037(8) -0.0050(8) -0.0062(8)
C3 0.0243(10) 0.0404(12) 0.0331(12) 0.0042(8) -0.0041(9) -0.0104(9)
C4 0.0248(10) 0.0379(11) 0.0294(11) 0.0019(8) 0.0013(9) -0.0091(9)
C5 0.0295(10) 0.0252(9) 0.0244(10) 0.0024(8) -0.0043(8) -0.0063(8)
C6 0.0258(9) 0.0259(9) 0.0232(10) 0.0002(7) 0.0007(8) -0.0057(8)
O2 0.0353(8) 0.0266(7) 0.0358(8) 0.0074(6) -0.0075(7) -0.0111(6)
N2 0.0289(9) 0.0230(8) 0.0284(9) 0.0009(7) -0.0062(7) -0.0073(7)
C7 0.0274(10) 0.0274(10) 0.0254(10) -0.0018(8) -0.0034(8) -0.0076(8)
C8 0.0256(9) 0.0260(9) 0.0246(10) 0.0001(7) -0.0019(8) -0.0076(8)
N3 0.0220(8) 0.0221(8) 0.0256(9) 0.0010(6) -0.0015(7) -0.0057(6)
C9 0.0315(11) 0.0209(9) 0.0314(11) 0.0025(8) -0.0032(9) -0.0038(8)
C10 0.0436(13) 0.0301(11) 0.0390(13) 0.0002(9) 0.0036(11) -0.0007(9)
C11 0.0336(11) 0.0307(11) 0.0355(12) 0.0085(9) -0.0063(9) -0.0062(9)
C12 0.0213(9) 0.0265(10) 0.0304(11) 0.0009(7) -0.0007(8) -0.0074(8)
C13 0.0282(10) 0.0330(11) 0.0430(13) 0.0013(8) -0.0073(9) -0.0145(10)
C14 0.0262(10) 0.0269(10) 0.0335(11) 0.0043(8) -0.0033(9) -0.0056(8)

loop_
_atom_type_symbol
_atom_type_description
_atom_type_scat_dispersion_real
_atom_type_scat_dispersion_imag
_atom_type_scat_source
C C 0.0181 0.0091 'International Tables Vol C Tables 4.2.6.8 and 6.1.1.4'
H H 0.0000 0.0000 'International Tables Vol C Tables 4.2.6.8 and 6.1.1.4'
N N 0.0311 0.0180 'International Tables Vol C Tables 4.2.6.8 and 6.1.1.4'
O O 0.0492 0.0322 'International Tables Vol C Tables 4.2.6.8 and 6.1.1.4'
S S 0.3331 0.5567 'International Tables Vol C Tables 4.2.6.8 and 6.1.1.4'

loop_
_geom_angle_atom_site_label_1
_geom_angle_atom_site_label_2
_geom_angle_atom_site_label_3
_geom_angle
O5 S O3 111.94(9)
O5 S O4 112.97(10)
O3 S O4 113.20(9)
O5 S O6 108.27(10)
O3 S O6 107.71(9)
O4 S O6 102.03(9)
S O6 H6 113(2)
C1 N1 C5 123.65(17)
C1 N1 C4 113.69(16)
C5 N1 C4 122.23(17)
O1 C1 N1 124.46(18)
O1 C1 C2 126.64(18)
N1 C1 C2 108.87(17)
C1 C2 C3 103.44(17)
C1 C2 H21 111.1
C3 C2 H21 111.1
C1 C2 H22 111.1
C3 C2 H22 111.1
H21 C2 H22 109.0
C4 C3 C2 103.68(16)
C4 C3 H31 111.0
C2 C3 H31 111.0
C4 C3 H32 111.0
C2 C3 H32 111.0
H31 C3 H32 109.0
N1 C4 C3 102.97(17)
N1 C4 H41 111.2
C3 C4 H41 111.2
N1 C4 H42 111.2
C3 C4 H42 111.2
H41 C4 H42 109.1
N1 C5 C6 112.43(16)
N1 C5 H51 109.1
C6 C5 H51 109.1
N1 C5 H52 109.1
C6 C5 H52 109.1
H51 C5 H52 107.9
O2 C6 N2 123.75(18)
O2 C6 C5 122.51(18)
N2 C6 C5 113.70(17)
C6 N2 C7 122.02(17)
C6 N2 H2 119.3(17)
C7 N2 H2 118.6(17)
N2 C7 C8 109.99(17)
N2 C7 H71 109.7
C8 C7 H71 109.7
N2 C7 H72 109.7
C8 C7 H72 109.7
H71 C7 H72 108.2
N3 C8 C7 112.54(16)
N3 C8 H81 109.1
C7 C8 H81 109.1
N3 C8 H82 109.1
C7 C8 H82 109.1
H81 C8 H82 107.8
C8 N3 C12 112.04(15)
C8 N3 C9 111.57(15)
C12 N3 C9 113.44(15)
C8 N3 H3 108.8(14)
C12 N3 H3 104.9(14)
C9 N3 H3 105.5(15)
C10 C9 C11 113.40(19)
C10 C9 N3 111.46(18)
C11 C9 N3 109.53(16)
C10 C9 H9 107.4
C11 C9 H9 107.4
N3 C9 H9 107.4
C9 C10 H101 109.5
C9 C10 H102 109.5
H101 C10 H102 109.5
C9 C10 H103 109.5
H101 C10 H103 109.5
H102 C10 H103 109.5
C9 C11 H111 109.5
C9 C11 H112 109.5
H111 C11 H112 109.5
C9 C11 H113 109.5
H111 C11 H113 109.5
H112 C11 H113 109.5
C13 C12 C14 110.05(18)
C13 C12 N3 110.61(16)
C14 C12 N3 109.11(16)
C13 C12 H12 109.0
C14 C12 H12 109.0
N3 C12 H12 109.0
C12 C13 H131 109.5
C12 C13 H132 109.5
H131 C13 H132 109.5
C12 C13 H133 109.5
H131 C13 H133 109.5
H132 C13 H133 109.5
C12 C14 H141 109.5
C12 C14 H142 109.5
H141 C14 H142 109.5
C12 C14 H143 109.5
H141 C14 H143 109.5
H142 C14 H143 109.5

loop_
_geom_bond_atom_site_label_1
_geom_bond_atom_site_label_2
_geom_bond_distance
S O5 1.4422(16)
S O3 1.4504(14)
S O4 1.4543(15)
S O6 1.5574(16)
O6 H6 0.90(4)
N1 C1 1.327(3)
N1 C5 1.446(2)
N1 C4 1.465(3)
C1 O1 1.243(2)
C1 C2 1.514(3)
C2 C3 1.533(3)
C2 H21 0.9900
C2 H22 0.9900
C3 C4 1.528(3)
C3 H31 0.9900
C3 H32 0.9900
C4 H41 0.9900
C4 H42 0.9900
C5 C6 1.523(3)
C5 H51 0.9900
C5 H52 0.9900
C6 O2 1.231(2)
C6 N2 1.339(3)
N2 C7 1.451(2)
N2 H2 0.86(3)
C7 C8 1.525(3)
C7 H71 0.9900
C7 H72 0.9900
C8 N3 1.505(2)
C8 H81 0.9900
C8 H82 0.9900
N3 C12 1.530(2)
N3 C9 1.534(2)
N3 H3 0.97(3)
C9 C10 1.512(3)
C9 C11 1.521(3)
C9 H9 1.0000
C10 H101 0.9800
C10 H102 0.9800
C10 H103 0.9800
C11 H111 0.9800
C11 H112 0.9800
C11 H113 0.9800
C12 C13 1.514(3)
C12 C14 1.521(3)
C12 H12 1.0000
C13 H131 0.9800
C13 H132 0.9800
C13 H133 0.9800
C14 H141 0.9800
C14 H142 0.9800
C14 H143 0.9800

loop_
_geom_hbond_atom_site_label_D
_geom_hbond_atom_site_label_H
_geom_hbond_atom_site_label_A
_geom_hbond_site_symmetry_A
_geom_hbond_distance_DH
_geom_hbond_distance_HA
_geom_hbond_distance_DA
_geom_hbond_angle_DHA
N2 H2 O3 . 0.86(3) 2.10(3) 2.948(2) 172(2)
N3 H3 O4 2_666 0.97(3) 1.79(3) 2.764(2) 175(2)
O6 H6 O1 2_667 0.90(4) 1.68(4) 2.559(2) 167(3)
C12 H12 O2 1_455 1.00 2.40 3.362(3) 162
C13 H131 O4 2_566 0.98 2.59 3.559(2) 171
C14 H143 O5 . 0.98 2.56 3.530(2) 172

loop_
_geom_torsion_atom_site_label_1
_geom_torsion_atom_site_label_2
_geom_torsion_atom_site_label_3
_geom_torsion_atom_site_label_4
_geom_torsion
C5 N1 C1 O1 -5.0(3)
C4 N1 C1 O1 -177.65(18)
C5 N1 C1 C2 173.48(17)
C4 N1 C1 C2 0.8(2)
O1 C1 C2 C3 -165.6(2)
N1 C1 C2 C3 16.0(2)
C1 C2 C3 C4 -25.4(2)
C1 N1 C4 C3 -17.3(2)
C5 N1 C4 C3 169.93(18)
C2 C3 C4 N1 25.7(2)
C1 N1 C5 C6 -94.6(2)
C4 N1 C5 C6 77.4(2)
N1 C5 C6 O2 -12.1(3)
N1 C5 C6 N2 170.35(18)
O2 C6 N2 C7 -3.3(3)
C5 C6 N2 C7 174.22(18)
C6 N2 C7 C8 87.1(2)
N2 C7 C8 N3 -172.82(15)
C7 C8 N3 C12 -115.80(18)
C7 C8 N3 C9 115.77(18)
C8 N3 C9 C10 62.2(2)
C12 N3 C9 C10 -65.5(2)
C8 N3 C9 C11 -64.1(2)
C12 N3 C9 C11 168.21(18)
C8 N3 C12 C13 -178.70(17)
C9 N3 C12 C13 -51.3(2)
C8 N3 C12 C14 60.1(2)
C9 N3 C12 C14 -172.46(17)

loop_
_cod_related_entry_id
_cod_related_entry_database
_cod_related_entry_code
1 ChemSpider 46800
